data_4124840
loop_
_publ_author_name
'Spanopoulos, Ioannis'
'Tsangarakis, Constantinos'
'Klontzas, Emmanuel'
'Tylianakis, Emmanuel'
'Froudakis, George'
'Adil, Karim'
'Belmabkhout, Youssef'
'Eddaoudi, Mohamed'
'Trikalitis, Pantelis N.'

_publ_section_title
;
 Reticular Synthesis of HKUST-like tbo-MOFs with Enhanced CH4 Storage.
;
_journal_issue 5
_journal_name_full 'Journal of the American Chemical Society'
_journal_page_first 1568
_journal_page_last 1574
_journal_paper_doi 10.1021/jacs.5b11079
_journal_volume 138
_journal_year 2016
_chemical_formula_sum 'C64 H34 Cu4 O20'
_chemical_formula_weight 1377.07
_chemical_name_systematic
;
 ?
;
_space_group_crystal_system orthorhombic
_space_group_IT_number 69
_space_group_name_Hall '-F 2 2'
_space_group_name_H-M_alt 'F m m m'
_symmetry_space_group_name_Hall '-F 2 2'
_symmetry_space_group_name_H-M 'F m m m'
_atom_sites_solution_hydrogens geom
_audit_creation_method SHELXL-2013
_cell_angle_alpha 90
_cell_angle_beta 90
_cell_angle_gamma 90
_cell_formula_units_Z 8
_cell_length_a 25.616(2)
_cell_length_b 28.157(3)
_cell_length_c 40.549(4)
_cell_measurement_reflns_used 9732
_cell_measurement_temperature 250(2)
_cell_measurement_theta_max 40.3
_cell_measurement_theta_min 9.4
_cell_volume 29247(5)
_computing_cell_refinement
;
CrystalClear-SM Expert 2.0 r13 (Rigaku, 2011)
;
_computing_data_collection
;
CrystalClear-SM Expert 2.0 r13 (Rigaku, 2011)
;
_computing_data_reduction
;
CrystalClear-SM Expert 2.0 r13 (Rigaku, 2011)
;
_computing_structure_refinement 'SHELXL-2013 (Sheldrick, 2013)'
_computing_structure_solution 'SHELXL-2013 (Sheldrick, 2013)'
_diffrn_ambient_temperature 250(2)
_diffrn_detector_area_resol_mean 28.5714
_diffrn_measured_fraction_theta_full 0.761
_diffrn_measured_fraction_theta_max 0.725
_diffrn_measurement_device
;
CrystalLogic Kappa (3 circle)
;
_diffrn_measurement_device_type
;
Rigaku Saturn724+ (2x2 bin mode)
;
_diffrn_measurement_method 'profile data from \w-scans'
_diffrn_radiation_wavelength 1.0402
_diffrn_reflns_av_R_equivalents 0.0486
_diffrn_reflns_av_unetI/netI 0.0374
_diffrn_reflns_laue_measured_fraction_full 0.761
_diffrn_reflns_laue_measured_fraction_max 0.725
_diffrn_reflns_limit_h_max 31
_diffrn_reflns_limit_h_min -25
_diffrn_reflns_limit_k_max 16
_diffrn_reflns_limit_k_min -25
_diffrn_reflns_limit_l_max 47
_diffrn_reflns_limit_l_min -49
_diffrn_reflns_number 41356
_diffrn_reflns_point_group_measured_fraction_full 0.761
_diffrn_reflns_point_group_measured_fraction_max 0.725
_diffrn_reflns_theta_full 38.618
_diffrn_reflns_theta_max 40.316
_diffrn_reflns_theta_min 1.736
_diffrn_source Synchrotron
_exptl_absorpt_coefficient_mu 3.276
_exptl_absorpt_correction_T_max 1.000
_exptl_absorpt_correction_T_min 0.774
_exptl_absorpt_correction_type multi-scan
_exptl_crystal_colour Green
_exptl_crystal_density_diffrn 0.625
_exptl_crystal_description Plate
_exptl_crystal_F_000 5552
_exptl_crystal_size_max 0.200
_exptl_crystal_size_mid 0.200
_exptl_crystal_size_min 0.100
_refine_diff_density_max 2.595
_refine_diff_density_min -0.786
_refine_diff_density_rms 0.243
_refine_ls_extinction_method none
_refine_ls_goodness_of_fit_ref 2.011
_refine_ls_hydrogen_treatment constr
_refine_ls_matrix_type full
_refine_ls_number_parameters 208
_refine_ls_number_reflns 5673
_refine_ls_number_restraints 0
_refine_ls_restrained_S_all 2.011
_refine_ls_R_factor_all 0.1519
_refine_ls_R_factor_gt 0.1463
_refine_ls_shift/su_max 0.000
_refine_ls_shift/su_mean 0.000
_refine_ls_structure_factor_coef Fsqd
_refine_ls_weighting_details 'w=1/[\s^2^(Fo^2^)+(0.2000P)^2^] where P=(Fo^2^+2Fc^2^)/3'
_refine_ls_weighting_scheme calc
_refine_ls_wR_factor_gt 0.4529
_refine_ls_wR_factor_ref 0.4608
_reflns_Friedel_coverage 0.000
_reflns_number_gt 4697
_reflns_number_total 5673
_reflns_threshold_expression 'I > 2\s(I)'
_cod_data_source_file ja5b11079_si_002.cif
_cod_data_source_block Cu-tbo
_cod_depositor_comments
;
The following automatic conversions were performed:

'_exptl_absorpt_correction_type' value 'Multi-scan' changed to
'multi-scan' according to
/usr/data/users/saulius/crontab/automatic-downloads/rss-feeds/ACS/lib/dictionaries/cif_core.dic
dictionary named 'cif_core.dic' version 2.4.2 from 2011-04-26.

Automatic conversion script
Id: cif_fix_values 4268 2015-11-12 08:31:59Z antanas 

 Adding full bibliography for 4124839--4124840.cif.
;
_cod_database_code 4124840
_shelx_space_group_comment
;
The symmetry employed for this shelxl refinement is uniquely defined
by the following loop, which should always be used as a source of
symmetry information in preference to the above space-group names.
They are only intended as comments.
;
_shelx_estimated_absorpt_t_min 0.560
_shelx_estimated_absorpt_t_max 0.560
_shelxl_version_number 2013-4

loop_
_space_group_symop_operation_xyz
'x, y, z'
'-x, -y, z'
'-x, y, -z'
'x, -y, -z'
'x, y+1/2, z+1/2'
'-x, -y+1/2, z+1/2'
'-x, y+1/2, -z+1/2'
'x, -y+1/2, -z+1/2'
'x+1/2, y, z+1/2'
'-x+1/2, -y, z+1/2'
'-x+1/2, y, -z+1/2'
'x+1/2, -y, -z+1/2'
'x+1/2, y+1/2, z'
'-x+1/2, -y+1/2, z'
'-x+1/2, y+1/2, -z'
'x+1/2, -y+1/2, -z'
'-x, -y, -z'
'x, y, -z'
'x, -y, z'
'-x, y, z'
'-x, -y+1/2, -z+1/2'
'x, y+1/2, -z+1/2'
'x, -y+1/2, z+1/2'
'-x, y+1/2, z+1/2'
'-x+1/2, -y, -z+1/2'
'x+1/2, y, -z+1/2'
'x+1/2, -y, z+1/2'
'-x+1/2, y, z+1/2'
'-x+1/2, -y+1/2, -z'
'x+1/2, y+1/2, -z'
'x+1/2, -y+1/2, z'
'-x+1/2, y+1/2, z'

loop_
_atom_site_label
_atom_site_type_symbol
_atom_site_fract_x
_atom_site_fract_y
_atom_site_fract_z
_atom_site_U_iso_or_equiv
_atom_site_adp_type
_atom_site_occupancy
_atom_site_site_symmetry_order
_atom_site_calc_flag
_atom_site_refinement_flags_posn
_atom_site_refinement_flags_adp
_atom_site_refinement_flags_occupancy
Cu1 Cu 0.0000 0.21917(6) 0.22422(3) 0.0242(6) Uani 1 2 d S T P
Cu2 Cu -0.21476(5) 0.0000 0.22595(2) 0.0209(6) Uani 1 2 d S T P
C1 C -0.1991(3) 0.0655(3) 0.27895(16) 0.040(2) Uani 1 1 d . . .
C2 C -0.1729(3) 0.1069(3) 0.29557(15) 0.0393(19) Uani 1 1 d . . .
C3 C -0.1337(3) 0.1307(3) 0.27953(16) 0.042(2) Uani 1 1 d . . .
H3 H -0.1227 0.1209 0.2588 0.050 Uiso 1 1 calc R U .
C4 C -0.1108(3) 0.1692(3) 0.29460(16) 0.0391(19) Uani 1 1 d . . .
C5 C -0.0695(3) 0.1996(3) 0.27690(16) 0.037(2) Uani 1 1 d . . .
C6 C -0.1885(3) 0.1207(3) 0.32705(16) 0.046(2) Uani 1 1 d . . .
H6 H -0.2150 0.1040 0.3376 0.055 Uiso 1 1 calc R U .
C7 C -0.1262(3) 0.1827(3) 0.32601(16) 0.046(2) Uani 1 1 d . . .
H7 H -0.1098 0.2085 0.3360 0.056 Uiso 1 1 calc R U .
C8 C -0.1654(3) 0.1589(3) 0.34295(17) 0.047(2) Uani 1 1 d . . .
C9 C -0.1823(3) 0.1742(3) 0.37636(16) 0.044(2) Uani 1 1 d . . .
C10 C -0.2335(3) 0.1701(4) 0.38673(17) 0.062(3) Uani 1 1 d . . .
H10 H -0.2575 0.1553 0.3729 0.074 Uiso 1 1 calc R U .
C11 C -0.1484(3) 0.1963(4) 0.39759(18) 0.066(3) Uani 1 1 d . . .
H11 H -0.1136 0.1995 0.3914 0.080 Uiso 1 1 calc R U .
C12 C -0.2504(3) 0.1871(3) 0.41673(19) 0.060(3) Uani 1 1 d . . .
H12 H -0.2852 0.1837 0.4228 0.072 Uiso 1 1 calc R U .
C13 C -0.1645(3) 0.2142(3) 0.42843(17) 0.057(2) Uani 1 1 d . . .
H13 H -0.1406 0.2291 0.4423 0.068 Uiso 1 1 calc R U .
C14 C -0.2157(3) 0.2094(3) 0.43792(15) 0.048(2) Uani 1 1 d . . .
C15 C -0.2330(3) 0.2303(3) 0.47023(16) 0.050(2) Uani 1 1 d . . .
C16 C -0.2184(5) 0.2093(4) 0.5000 0.051(3) Uani 1 2 d S T P
C17 C -0.1838(5) 0.1643(5) 0.5000 0.067(4) Uani 1 2 d S T P
H17A H -0.1774 0.1545 0.5223 0.101 Uiso 0.25 1 calc R U P
H17B H -0.1512 0.1711 0.4893 0.101 Uiso 0.25 1 calc R U P
H17C H -0.2013 0.1392 0.4884 0.101 Uiso 0.25 1 calc R U P
H17D H -0.1759 0.1554 0.4777 0.101 Uiso 0.25 1 calc R U P
H17E H -0.2021 0.1388 0.5107 0.101 Uiso 0.25 1 calc R U P
H17F H -0.1520 0.1707 0.5116 0.101 Uiso 0.25 1 calc R U P
O1 O -0.18080(19) 0.0500(2) 0.25239(11) 0.0467(15) Uani 1 1 d . . .
O2 O -0.1599(3) 0.0000 0.1859(2) 0.073(3) Uani 1 2 d S T P
O3 O -0.25993(18) -0.0488(2) 0.20712(11) 0.0481(15) Uani 1 1 d . . .
O4 O 0.05421(18) 0.2643(2) 0.20857(12) 0.0487(16) Uani 1 1 d . . .
O5 O 0.0000 0.1784(4) 0.18113(19) 0.070(3) Uani 1 2 d S T P
O6 O -0.05416(18) 0.1850(2) 0.24947(12) 0.0476(15) Uani 1 1 d . . .

loop_
_atom_site_aniso_label
_atom_site_aniso_U_11
_atom_site_aniso_U_22
_atom_site_aniso_U_33
_atom_site_aniso_U_23
_atom_site_aniso_U_13
_atom_site_aniso_U_12
Cu1 0.0229(7) 0.0276(15) 0.0220(8) 0.0011(5) 0.000 0.000
Cu2 0.0249(8) 0.0222(15) 0.0155(7) 0.000 0.0040(4) 0.000
C1 0.045(4) 0.042(7) 0.033(4) -0.002(3) 0.002(3) 0.002(4)
C2 0.047(4) 0.042(6) 0.029(3) -0.003(3) 0.004(3) -0.004(4)
C3 0.043(4) 0.053(6) 0.029(3) -0.011(4) 0.007(3) -0.006(4)
C4 0.044(3) 0.038(6) 0.035(3) -0.003(4) 0.007(3) -0.009(3)
C5 0.042(4) 0.038(7) 0.033(4) -0.005(4) 0.000(3) -0.010(4)
C6 0.047(4) 0.056(7) 0.036(4) -0.005(4) 0.007(3) -0.011(4)
C7 0.052(4) 0.057(7) 0.030(3) -0.007(3) -0.001(3) -0.018(4)
C8 0.054(4) 0.054(6) 0.034(4) -0.010(4) 0.004(3) -0.006(4)
C9 0.046(4) 0.052(7) 0.033(3) -0.004(4) 0.006(3) -0.011(4)
C10 0.065(5) 0.092(8) 0.029(4) -0.019(4) 0.011(3) -0.020(5)
C11 0.057(4) 0.106(9) 0.036(4) -0.014(5) 0.008(3) 0.004(5)
C12 0.062(5) 0.079(8) 0.039(4) -0.011(4) 0.012(3) -0.010(5)
C13 0.061(4) 0.079(8) 0.031(4) -0.012(4) -0.005(3) -0.006(4)
C14 0.063(4) 0.058(6) 0.023(3) -0.002(4) 0.003(3) 0.003(4)
C15 0.067(5) 0.061(7) 0.023(3) -0.008(3) -0.002(3) 0.005(4)
C16 0.087(8) 0.035(8) 0.031(5) 0.000 0.000 0.006(6)
C17 0.101(10) 0.067(11) 0.033(6) 0.000 0.000 0.031(8)
O1 0.053(3) 0.050(4) 0.037(3) -0.007(3) 0.010(2) -0.015(2)
O2 0.069(5) 0.091(8) 0.060(5) 0.000 0.036(4) 0.000
O3 0.050(3) 0.054(4) 0.040(3) -0.009(3) 0.009(2) -0.015(3)
O4 0.050(3) 0.056(5) 0.041(3) -0.002(3) 0.006(2) -0.011(3)
O5 0.071(5) 0.091(8) 0.048(4) -0.025(5) 0.000 0.000
O6 0.050(3) 0.049(4) 0.043(3) -0.010(3) 0.012(2) -0.015(2)

loop_
_atom_type_symbol
_atom_type_description
_atom_type_scat_dispersion_real
_atom_type_scat_dispersion_imag
_atom_type_scat_source
C C 0.0137 0.0067 'International Tables Vol C Tables 4.2.6.8 and 6.1.1.4'
O O 0.0389 0.0241 'International Tables Vol C Tables 4.2.6.8 and 6.1.1.4'
Cu Cu -2.7974 3.6876 'International Tables Vol C Tables 4.2.6.8 and 6.1.1.4'
H H 0.0000 0.0000 'International Tables Vol C Tables 4.2.6.8 and 6.1.1.4'

loop_
_geom_angle_atom_site_label_1
_geom_angle_atom_site_label_2
_geom_angle_atom_site_label_3
_geom_angle
_geom_angle_site_symmetry_1
_geom_angle_site_symmetry_3
O6 Cu1 O6 89.3(3) 20 .
O6 Cu1 O4 89.2(2) 20 .
O6 Cu1 O4 165.6(2) . .
O6 Cu1 O4 165.6(2) 20 20
O6 Cu1 O4 89.2(2) . 20
O4 Cu1 O4 88.7(3) . 20
O6 Cu1 O5 99.5(2) 20 .
O6 Cu1 O5 99.5(2) . .
O4 Cu1 O5 94.8(3) . .
O4 Cu1 O5 94.8(3) 20 .
O6 Cu1 Cu1 85.00(15) 20 21
O6 Cu1 Cu1 85.00(15) . 21
O4 Cu1 Cu1 80.62(17) . 21
O4 Cu1 Cu1 80.62(17) 20 21
O5 Cu1 Cu1 173.6(3) . 21
O3 Cu2 O3 89.5(3) . 19
O3 Cu2 O1 167.63(19) . .
O3 Cu2 O1 88.4(2) 19 .
O3 Cu2 O1 88.4(2) . 19
O3 Cu2 O1 167.63(19) 19 19
O1 Cu2 O1 91.2(3) . 19
O3 Cu2 O2 95.3(2) . .
O3 Cu2 O2 95.3(2) 19 .
O1 Cu2 O2 97.0(2) . .
O1 Cu2 O2 97.0(2) 19 .
O3 Cu2 Cu2 83.35(14) . 25_455
O3 Cu2 Cu2 83.35(14) 19 25_455
O1 Cu2 Cu2 84.30(13) . 25_455
O1 Cu2 Cu2 84.30(13) 19 25_455
O2 Cu2 Cu2 178.1(3) . 25_455
O1 C1 O3 123.9(7) . 25_455
O1 C1 C2 119.2(7) . .
O3 C1 C2 117.0(6) 25_455 .
C3 C2 C6 120.5(7) . .
C3 C2 C1 119.5(6) . .
C6 C2 C1 119.9(6) . .
C2 C3 C4 119.1(6) . .
C3 C4 C7 120.2(7) . .
C3 C4 C5 121.7(6) . .
C7 C4 C5 118.0(7) . .
O4 C5 O6 126.5(7) 21 .
O4 C5 C4 116.9(6) 21 .
O6 C5 C4 116.6(7) . .
C8 C6 C2 121.3(7) . .
C4 C7 C8 121.8(7) . .
C6 C8 C7 117.0(7) . .
C6 C8 C9 121.6(6) . .
C7 C8 C9 121.4(7) . .
C11 C9 C10 116.6(7) . .
C11 C9 C8 121.3(6) . .
C10 C9 C8 122.0(6) . .
C12 C10 C9 122.5(7) . .
C9 C11 C13 122.2(7) . .
C10 C12 C14 120.3(7) . .
C14 C13 C11 119.5(7) . .
C13 C14 C12 118.8(6) . .
C13 C14 C15 119.2(7) . .
C12 C14 C15 121.9(7) . .
C16 C15 C15 119.9(5) . 14_455
C16 C15 C14 120.7(8) . .
C15 C15 C14 119.3(4) 14_455 .
C15 C16 C15 119.9(11) 18_556 .
C15 C16 C17 120.0(5) 18_556 .
C15 C16 C17 120.0(5) . .
C1 O1 Cu2 123.4(5) . .
C1 O3 Cu2 124.9(5) 25_455 .
C5 O4 Cu1 126.5(4) 21 .
C5 O6 Cu1 121.4(5) . .

loop_
_geom_bond_atom_site_label_1
_geom_bond_atom_site_label_2
_geom_bond_distance
_geom_bond_site_symmetry_2
Cu1 O6 1.975(5) 20
Cu1 O6 1.975(5) .
Cu1 O4 1.986(5) .
Cu1 O4 1.986(5) 20
Cu1 O5 2.090(8) .
Cu1 Cu1 2.717(3) 21
Cu2 O3 1.951(5) .
Cu2 O3 1.951(5) 19
Cu2 O1 1.973(5) .
Cu2 O1 1.973(5) 19
Cu2 O2 2.147(7) .
Cu2 Cu2 2.658(2) 25_455
C1 O1 1.253(8) .
C1 O3 1.281(9) 25_455
C1 C2 1.503(11) .
C2 C3 1.372(10) .
C2 C6 1.393(9) .
C3 C4 1.376(10) .
C4 C7 1.387(9) .
C4 C5 1.538(10) .
C5 O4 1.238(10) 21
C5 O6 1.250(8) .
C6 C8 1.387(11) .
C7 C8 1.389(10) .
C8 C9 1.486(10) .
C9 C11 1.371(11) .
C9 C10 1.383(10) .
C10 C12 1.377(11) .
C11 C13 1.410(10) .
C12 C14 1.385(11) .
C13 C14 1.375(11) .
C14 C15 1.502(10) .
C15 C16 1.395(9) .
C15 C15 1.412(16) 14_455
C16 C15 1.395(9) 18_556
C16 C17 1.547(17) .
O3 C1 1.281(9) 25_455
O4 C5 1.238(10) 21
